data_7127438
loop_
_publ_author_name
'Ahmed, Manan'
'Xie, Zixi'
'Thoonen, Shannon'
'Hua, Carol'
'Kepert, Cameron J.'
'Price, Jason R.'
'Neville, Suzanne M.'

_publ_section_title
;
 A new spin crossover Fe<sup>II</sup> coordination environment in a
 two-fold interpenetrated 3-D Hofmann-type framework material.
;
_journal_issue 1
_journal_name_full 'Chemical communications (Cambridge, England)'
_journal_page_first 85
_journal_page_last 88
_journal_paper_doi 10.1039/d0cc07326a
_journal_volume 57
_journal_year 2021
_chemical_formula_moiety 'C28 H18 Au2 Fe N10 O3, C3 H7 N O, 2(O)'
_chemical_formula_sum 'C31 H25 Au2 Fe N11 O6'
_chemical_formula_weight 1097.40
_space_group_crystal_system orthorhombic
_space_group_IT_number 20
_space_group_name_Hall 'C 2c 2'
_space_group_name_H-M_alt 'C 2 2 21'
_atom_sites_solution_hydrogens geom
_atom_sites_solution_primary dual
_audit_creation_date 2020-10-15
_audit_creation_method
;

Olex2 1.3

(compiled 2020.07.31 svn.rc2a77460 for OlexSys, GUI svn.r6145)

;
_audit_update_record
;
2020-11-06 deposited with the CCDC.	2020-11-23 downloaded from the CCDC.
;
_cell_angle_alpha 90
_cell_angle_beta 90
_cell_angle_gamma 90
_cell_formula_units_Z 8
_cell_length_a 10.113(2)
_cell_length_b 30.265(6)
_cell_length_c 33.554(7)
_cell_measurement_temperature 140
_cell_volume 10270(4)
_computing_cell_refinement 'XDS (Kabsch, 1993)'
_computing_data_collection 'BluIce (McPhillips, 2002)'
_computing_data_reduction 'XDS (Kabsch, 1993)'
_computing_molecular_graphics 'Olex2 1.3 (Dolomanov et al., 2009)'
_computing_publication_material 'Olex2 1.3 (Dolomanov et al., 2009)'
_computing_structure_refinement 'SHELXL 2018/3 (Sheldrick, 2015)'
_computing_structure_solution 'SHELXT 2018/2 (Sheldrick, 2018)'
_diffrn_ambient_temperature 140
_diffrn_measured_fraction_theta_full 0.972
_diffrn_measured_fraction_theta_max 0.828
_diffrn_measurement_device_type 'ADSC Quantum 210r'
_diffrn_measurement_method 'Phi scan'
_diffrn_radiation_type Synchrotron
_diffrn_radiation_wavelength 0.71073
_diffrn_reflns_av_R_equivalents 0.0348
_diffrn_reflns_av_unetI/netI 0.0198
_diffrn_reflns_Laue_measured_fraction_full 0.972
_diffrn_reflns_Laue_measured_fraction_max 0.828
_diffrn_reflns_limit_h_max 13
_diffrn_reflns_limit_h_min -13
_diffrn_reflns_limit_k_max 40
_diffrn_reflns_limit_k_min -40
_diffrn_reflns_limit_l_max 41
_diffrn_reflns_limit_l_min -41
_diffrn_reflns_number 93012
_diffrn_reflns_point_group_measured_fraction_full 0.976
_diffrn_reflns_point_group_measured_fraction_max 0.830
_diffrn_reflns_theta_full 25.242
_diffrn_reflns_theta_max 32.152
_diffrn_reflns_theta_min 2.123
_diffrn_source 'MX2 beamline Australian Synchrotron'
_diffrn_standards_number 0
_exptl_absorpt_coefficient_mu 6.019
_exptl_absorpt_correction_type multi-scan
_exptl_absorpt_process_details 'XDS (Kabsch, 1993)'
_exptl_crystal_colour yellow
_exptl_crystal_colour_primary yellow
_exptl_crystal_density_diffrn 1.420
_exptl_crystal_description block
_exptl_crystal_F_000 4160
_exptl_crystal_size_max 0.1
_exptl_crystal_size_mid 0.1
_exptl_crystal_size_min 0.01
_refine_diff_density_max 3.532
_refine_diff_density_min -3.086
_refine_diff_density_rms 0.220
_refine_ls_abs_structure_details
;
 Refined as an inversion twin.
;
_refine_ls_abs_structure_Flack 0.452(11)
_refine_ls_extinction_method none
_refine_ls_goodness_of_fit_ref 1.034
_refine_ls_hydrogen_treatment constr
_refine_ls_matrix_type full
_refine_ls_number_parameters 453
_refine_ls_number_reflns 14996
_refine_ls_number_restraints 0
_refine_ls_restrained_S_all 1.034
_refine_ls_R_factor_all 0.0513
_refine_ls_R_factor_gt 0.0505
_refine_ls_shift/su_max 0.002
_refine_ls_shift/su_mean 0.000
_refine_ls_structure_factor_coef Fsqd
_refine_ls_weighting_details 'w=1/[\s^2^(Fo^2^)+(0.1219P)^2^+8.7537P] where P=(Fo^2^+2Fc^2^)/3'
_refine_ls_weighting_scheme calc
_refine_ls_wR_factor_gt 0.1466
_refine_ls_wR_factor_ref 0.1478
_reflns_Friedel_coverage 0.855
_reflns_Friedel_fraction_full 0.980
_reflns_Friedel_fraction_max 0.831
_reflns_number_gt 14525
_reflns_number_total 14996
_reflns_threshold_expression 'I > 2\s(I)'
_cod_data_source_file d0cc07326a2.cif
_cod_data_source_block ortho_140
_cod_depositor_comments 'Adding full bibliography for 7127435--7127450.cif.'
_cod_database_code 7127438
_shelx_shelxl_version_number 2018/3
_shelx_space_group_comment
;
The symmetry employed for this shelxl refinement is uniquely defined
by the following loop, which should always be used as a source of
symmetry information in preference to the above space-group names.
They are only intended as comments.
;
_shelx_estimated_absorpt_t_max 0.942
_shelx_estimated_absorpt_t_min 0.584
_olex2_refinement_description
;
1. Twinned data refinement
 Scales: 0.548(11)
 0.452(11)
2. Fixed Uiso
 At 1.2 times of:
  All C(H) groups, All N(H) groups
 At 1.5 times of:
  All C(H,H,H) groups
3.a Aromatic/amide H refined with riding coordinates:
 N5(H5), N6(H6), C6(H6A), N8(H8), C13(H13), C5(H5A), C7(H7), C28(H28),
 C21(H21), C12(H12), C8(H8A), C25(H25), C19(H19), C22(H22), C20(H20), C16(H16),
 C26(H26), C27(H27), C31(H31)
3.b Idealised Me refined as rotating group:
 C29(H29A,H29B,H29C), C30(H30A,H30B,H30C)
;
_olex2_submission_special_instructions 'No special instructions were received'

loop_
_space_group_symop_operation_xyz
'x, y, z'
'-x, -y, z+1/2'
'x, -y, -z'
'-x, y, -z+1/2'
'x+1/2, y+1/2, z'
'-x+1/2, -y+1/2, z+1/2'
'x+1/2, -y+1/2, -z'
'-x+1/2, y+1/2, -z+1/2'

loop_
_atom_site_label
_atom_site_type_symbol
_atom_site_fract_x
_atom_site_fract_y
_atom_site_fract_z
_atom_site_U_iso_or_equiv
_atom_site_adp_type
_atom_site_occupancy
_atom_site_site_symmetry_order
_atom_site_calc_flag
_atom_site_refinement_flags_posn
_atom_site_refinement_flags_adp
_atom_site_refinement_flags_occupancy
_atom_site_disorder_assembly
_atom_site_disorder_group
Au1 Au 0.74212(3) 0.71838(2) 0.57838(2) 0.03912(9) Uani 1 1 d . . . . .
Au2 Au 0.28734(4) 0.85403(2) 0.49107(2) 0.05294(11) Uani 1 1 d . . . . .
Fe1 Fe 0.24180(9) 0.71912(3) 0.57957(3) 0.03219(18) Uani 1 1 d . . . . .
N1 N 0.4340(7) 0.7138(2) 0.57888(19) 0.0374(11) Uani 1 1 d . . . . .
N3 N 1.0509(6) 0.7252(2) 0.5811(2) 0.0366(11) Uani 1 1 d . . . . .
N2 N 0.2583(7) 0.7740(2) 0.5491(2) 0.0395(12) Uani 1 1 d . . . . .
N4 N 0.2314(7) 0.68688(18) 0.52680(19) 0.0377(11) Uani 1 1 d . . . . .
O1 O 0.1270(8) 0.6736(2) 0.37875(18) 0.0493(14) Uani 1 1 d . . . . .
N9 N 0.2206(7) 0.3388(2) 0.39221(19) 0.0393(12) Uani 1 1 d . . . . .
N7 N 0.2433(7) 0.74717(19) 0.13140(18) 0.0374(11) Uani 1 1 d . . . . .
C4 C 0.9360(9) 0.7240(2) 0.5799(2) 0.0405(14) Uani 1 1 d . . . . .
O2 O 0.1446(9) 0.6033(2) 0.20559(19) 0.0527(16) Uani 1 1 d . . . . .
C3 C 0.5469(8) 0.7137(2) 0.5784(2) 0.0393(13) Uani 1 1 d . . . . .
C2 C 0.2665(10) 0.8041(2) 0.5284(2) 0.0451(16) Uani 1 1 d . . . . .
O3 O 0.3063(13) 0.4690(2) 0.2914(3) 0.075(3) Uani 1 1 d . . . . .
N5 N 0.2146(9) 0.6197(2) 0.41742(19) 0.0429(13) Uani 1 1 d . . . . .
H5 H 0.243784 0.592325 0.417750 0.051 Uiso 1 1 calc R U . . .
N6 N 0.2266(8) 0.6665(2) 0.2332(2) 0.0443(14) Uani 1 1 d . . . . .
H6 H 0.254537 0.678212 0.255689 0.053 Uiso 1 1 calc R U . . .
C6 C 0.3103(10) 0.6533(3) 0.5180(2) 0.0456(17) Uani 1 1 d . . . . .
H6A H 0.371623 0.643873 0.537692 0.055 Uiso 1 1 calc R U . . .
N8 N 0.1715(12) 0.4665(2) 0.3461(3) 0.059(2) Uani 1 1 d . . . . .
H8 H 0.111110 0.482119 0.358695 0.070 Uiso 1 1 calc R U . . .
C13 C 0.1975(10) 0.5611(2) 0.3492(2) 0.0451(17) Uani 1 1 d . . . . .
H13 H 0.202095 0.546897 0.374401 0.054 Uiso 1 1 calc R U . . .
C5 C 0.1438(9) 0.6988(2) 0.4986(2) 0.0398(15) Uani 1 1 d . . . . .
H5A H 0.086921 0.723005 0.504105 0.048 Uiso 1 1 calc R U . . .
C7 C 0.1316(8) 0.6782(2) 0.4625(2) 0.0401(14) Uani 1 1 d . . . . .
H7 H 0.066251 0.687285 0.443852 0.048 Uiso 1 1 calc R U . . .
C28 C 0.1572(8) 0.7135(3) 0.1337(2) 0.0414(14) Uani 1 1 d . . . . .
H28 H 0.098634 0.708878 0.111995 0.050 Uiso 1 1 calc R U . . .
C18 C 0.1911(11) 0.4228(2) 0.3591(3) 0.0493(19) Uani 1 1 d . . . . .
C21 C 0.3011(10) 0.3533(3) 0.3627(3) 0.0456(17) Uani 1 1 d . . . . .
H21 H 0.370331 0.334472 0.353918 0.055 Uiso 1 1 calc R U . . .
C12 C 0.1739(9) 0.6267(2) 0.3097(2) 0.0415(15) Uani 1 1 d . . . . .
H12 H 0.160565 0.657689 0.308229 0.050 Uiso 1 1 calc R U . . .
C9 C 0.2177(8) 0.6434(2) 0.4536(2) 0.0402(14) Uani 1 1 d . . . . .
C8 C 0.3090(10) 0.6312(3) 0.4820(3) 0.0496(19) Uani 1 1 d . . . . .
H8A H 0.370021 0.608038 0.476916 0.059 Uiso 1 1 calc R U . . .
C10 C 0.1699(9) 0.6359(2) 0.3819(2) 0.0399(14) Uani 1 1 d . . . . .
C11 C 0.1787(9) 0.6062(2) 0.3470(2) 0.0385(14) Uani 1 1 d . . . . .
C24 C 0.2285(9) 0.6932(2) 0.1989(2) 0.0409(14) Uani 1 1 d . . . . .
C25 C 0.3124(10) 0.7295(2) 0.1979(2) 0.0433(16) Uani 1 1 d . . . . .
H25 H 0.365665 0.736706 0.220301 0.052 Uiso 1 1 calc R U . . .
C19 C 0.2876(12) 0.3941(3) 0.3448(3) 0.055(2) Uani 1 1 d . . . . .
H19 H 0.343006 0.402390 0.323184 0.066 Uiso 1 1 calc R U . . .
C22 C 0.1272(9) 0.3670(3) 0.4049(3) 0.0449(16) Uani 1 1 d . . . . .
H22 H 0.069672 0.357568 0.425554 0.054 Uiso 1 1 calc R U . . .
C17 C 0.2382(15) 0.4873(3) 0.3154(3) 0.059(3) Uani 1 1 d . . . . .
C23 C 0.1845(9) 0.6235(3) 0.2341(2) 0.0416(15) Uani 1 1 d . . . . .
C15 C 0.2097(12) 0.5363(3) 0.3144(3) 0.050(2) Uani 1 1 d . . . . .
C20 C 0.1096(10) 0.4088(3) 0.3897(3) 0.0474(17) Uani 1 1 d . . . . .
H20 H 0.042895 0.427653 0.400098 0.057 Uiso 1 1 calc R U . . .
N10 N 0.4842(15) 0.6527(6) 0.3503(4) 0.088(4) Uani 1 1 d . . . . .
C16 C 0.2084(12) 0.5569(3) 0.2767(2) 0.0500(19) Uani 1 1 d . . . . .
H16 H 0.221081 0.539919 0.253159 0.060 Uiso 1 1 calc R U . . .
C14 C 0.1885(9) 0.6024(2) 0.2743(2) 0.0421(15) Uani 1 1 d . . . . .
C26 C 0.1487(9) 0.6851(3) 0.1660(2) 0.0435(15) Uani 1 1 d . . . . .
H26 H 0.089800 0.660673 0.165595 0.052 Uiso 1 1 calc R U . . .
C27 C 0.3172(8) 0.7553(3) 0.1633(2) 0.0411(14) Uani 1 1 d . . . . .
H27 H 0.375934 0.779770 0.162675 0.049 Uiso 1 1 calc R U . . .
C29 C 0.527(2) 0.6559(6) 0.3896(5) 0.096(5) Uani 1 1 d . . . . .
H29A H 0.498276 0.629700 0.404443 0.144 Uiso 1 1 calc R U . . .
H29B H 0.489372 0.682416 0.401860 0.144 Uiso 1 1 calc R U . . .
H29C H 0.623811 0.657727 0.390154 0.144 Uiso 1 1 calc R U . . .
C1 C 0.3144(16) 0.9064(4) 0.4567(5) 0.074(3) Uani 1 1 d . . . . .
O6 O 0.3879(18) 0.6975(8) 0.2968(3) 0.141(7) Uani 1 1 d . . . . .
N11 N 0.329(2) 0.9363(4) 0.4369(5) 0.104(6) Uani 1 1 d . . . . .
C30 C 0.520(2) 0.6153(9) 0.3272(7) 0.143(12) Uani 1 1 d . . . . .
H30A H 0.616436 0.612914 0.326072 0.215 Uiso 1 1 calc R U . . .
H30B H 0.484532 0.618444 0.300200 0.215 Uiso 1 1 calc R U . . .
H30C H 0.483285 0.588552 0.339540 0.215 Uiso 1 1 calc R U . . .
C31 C 0.4235(19) 0.6886(7) 0.3343(5) 0.093(5) Uani 1 1 d . . . . .
H31 H 0.403010 0.711273 0.352922 0.111 Uiso 1 1 calc R U . . .
O5 O -0.0550(14) 0.5038(5) 0.3875(4) 0.099(3) Uiso 1 1 d . . . . .
O4 O 0.382(2) 0.5408(6) 0.4284(6) 0.128(5) Uiso 1 1 d . . . . .

loop_
_atom_site_aniso_label
_atom_site_aniso_U_11
_atom_site_aniso_U_22
_atom_site_aniso_U_33
_atom_site_aniso_U_23
_atom_site_aniso_U_13
_atom_site_aniso_U_12
Au1 0.04146(13) 0.03869(14) 0.03720(16) -0.00218(8) 0.00008(9) 0.00137(9)
Au2 0.0760(2) 0.03675(14) 0.04608(19) 0.00635(11) 0.00874(14) 0.00003(13)
Fe1 0.0406(4) 0.0281(4) 0.0279(5) -0.0015(3) -0.0012(3) 0.0003(3)
N1 0.047(3) 0.033(3) 0.032(3) -0.006(2) -0.002(2) -0.001(2)
N3 0.044(3) 0.034(3) 0.032(3) -0.002(2) 0.001(2) 0.000(2)
N2 0.051(3) 0.032(2) 0.035(3) -0.0067(19) 0.001(2) -0.002(2)
N4 0.047(3) 0.030(2) 0.036(3) -0.0024(19) -0.003(2) 0.002(2)
O1 0.073(4) 0.039(3) 0.035(3) -0.002(2) -0.005(3) 0.013(3)
N9 0.051(3) 0.032(2) 0.034(3) 0.0014(19) 0.002(2) 0.000(2)
N7 0.048(3) 0.034(2) 0.030(3) 0.0035(18) 0.000(2) -0.001(2)
C4 0.064(4) 0.031(3) 0.027(3) -0.001(2) 0.001(3) 0.006(3)
O2 0.084(5) 0.043(3) 0.031(3) -0.001(2) -0.006(3) -0.003(3)
C3 0.056(4) 0.033(3) 0.030(3) -0.003(2) 0.001(2) 0.004(2)
C2 0.058(4) 0.037(3) 0.040(4) -0.005(2) 0.001(3) 0.000(3)
O3 0.129(9) 0.044(3) 0.051(4) 0.003(3) 0.035(5) 0.009(4)
N5 0.066(4) 0.034(3) 0.028(3) -0.001(2) -0.004(3) 0.005(3)
N6 0.063(4) 0.039(3) 0.031(3) 0.001(2) -0.002(3) -0.004(3)
C6 0.065(5) 0.038(3) 0.034(4) 0.000(2) -0.006(3) 0.018(3)
N8 0.096(7) 0.032(3) 0.048(4) 0.006(3) 0.013(4) 0.005(3)
C13 0.078(5) 0.029(3) 0.028(3) 0.000(2) 0.004(3) 0.005(3)
C5 0.059(4) 0.033(3) 0.027(3) -0.003(2) -0.008(3) 0.007(3)
C7 0.050(4) 0.037(3) 0.033(4) -0.002(2) -0.005(3) 0.001(3)
C28 0.047(3) 0.040(3) 0.037(4) 0.002(3) -0.002(2) -0.004(3)
C18 0.076(6) 0.031(3) 0.041(4) 0.002(2) 0.002(4) 0.003(3)
C21 0.064(5) 0.034(3) 0.039(4) 0.001(2) 0.008(3) 0.000(3)
C12 0.061(4) 0.033(3) 0.031(4) 0.003(2) -0.002(3) 0.000(3)
C9 0.058(4) 0.035(3) 0.028(3) -0.002(2) -0.002(3) 0.003(3)
C8 0.067(5) 0.041(3) 0.041(4) -0.008(3) -0.010(3) 0.018(3)
C10 0.060(4) 0.037(3) 0.023(3) -0.001(2) -0.002(3) 0.004(3)
C11 0.063(4) 0.030(3) 0.022(3) 0.001(2) 0.001(3) 0.002(3)
C24 0.054(4) 0.037(3) 0.032(3) 0.002(2) 0.002(3) 0.000(3)
C25 0.066(5) 0.034(3) 0.030(4) 0.001(2) -0.003(3) -0.003(3)
C19 0.079(6) 0.045(4) 0.041(5) 0.004(3) 0.018(4) -0.003(4)
C22 0.059(4) 0.038(3) 0.037(4) 0.005(3) 0.002(3) 0.006(3)
C17 0.102(8) 0.034(3) 0.041(4) 0.000(3) 0.007(5) 0.003(4)
C23 0.057(4) 0.042(3) 0.026(3) 0.001(2) 0.004(3) 0.001(3)
C15 0.081(6) 0.034(3) 0.035(4) 0.001(2) 0.003(4) 0.000(4)
C20 0.067(5) 0.031(3) 0.044(4) 0.003(3) 0.006(3) 0.007(3)
N10 0.087(8) 0.107(10) 0.070(7) -0.012(7) 0.009(6) -0.038(8)
C16 0.080(6) 0.042(4) 0.029(4) -0.001(3) 0.005(3) 0.006(4)
C14 0.062(5) 0.038(3) 0.027(3) 0.003(2) 0.002(3) -0.002(3)
C26 0.052(4) 0.047(4) 0.031(4) 0.002(3) 0.000(3) -0.007(3)
C27 0.048(4) 0.041(3) 0.034(3) 0.003(3) -0.003(3) -0.002(3)
C29 0.114(13) 0.093(10) 0.080(10) -0.003(8) -0.002(9) -0.036(10)
C1 0.085(8) 0.052(5) 0.085(9) 0.008(5) 0.021(7) 0.009(5)
O6 0.131(11) 0.239(18) 0.052(6) 0.011(8) -0.013(6) -0.107(13)
N11 0.152(14) 0.068(7) 0.093(9) 0.034(6) 0.055(10) 0.020(8)
C30 0.101(14) 0.19(2) 0.14(2) -0.097(19) 0.052(14) -0.064(15)
C31 0.094(10) 0.115(13) 0.069(9) -0.012(8) 0.001(7) -0.048(10)

loop_
_atom_type_symbol
_atom_type_description
_atom_type_scat_dispersion_real
_atom_type_scat_dispersion_imag
_atom_type_scat_source
C C 0.0033 0.0016 'International Tables Vol C Tables 4.2.6.8 and 6.1.1.4'
H H 0.0000 0.0000 'International Tables Vol C Tables 4.2.6.8 and 6.1.1.4'
Au Au -2.0133 8.8022 'International Tables Vol C Tables 4.2.6.8 and 6.1.1.4'
Fe Fe 0.3463 0.8444 'International Tables Vol C Tables 4.2.6.8 and 6.1.1.4'
N N 0.0061 0.0033 'International Tables Vol C Tables 4.2.6.8 and 6.1.1.4'
O O 0.0106 0.0060 'International Tables Vol C Tables 4.2.6.8 and 6.1.1.4'

loop_
_geom_angle_atom_site_label_1
_geom_angle_atom_site_label_2
_geom_angle_atom_site_label_3
_geom_angle
_geom_angle_site_symmetry_1
_geom_angle_site_symmetry_3
_geom_angle_publ_flag
C4 Au1 Au2 86.3(2) . 7_566 ?
C4 Au1 C3 178.3(3) . . ?
C3 Au1 Au2 95.3(2) . 7_566 ?
C2 Au2 Au1 85.6(2) . 7_466 ?
C2 Au2 C1 176.0(5) . . ?
C1 Au2 Au1 98.2(5) . 7_466 ?
N1 Fe1 N2 88.8(3) . . ?
N1 Fe1 N4 90.1(3) . . ?
N1 Fe1 N9 92.3(3) . 3_566 ?
N1 Fe1 N7 88.7(3) . 6_565 ?
N3 Fe1 N1 178.9(3) 1_455 . ?
N3 Fe1 N2 91.0(3) 1_455 . ?
N3 Fe1 N4 91.0(3) 1_455 . ?
N3 Fe1 N9 87.9(3) 1_455 3_566 ?
N3 Fe1 N7 90.2(3) 1_455 6_565 ?
N2 Fe1 N4 87.5(2) . . ?
N2 Fe1 N9 176.6(3) . 3_566 ?
N2 Fe1 N7 90.9(2) . 6_565 ?
N9 Fe1 N4 89.2(2) 3_566 . ?
N9 Fe1 N7 92.4(3) 3_566 6_565 ?
N7 Fe1 N4 178.0(3) 6_565 . ?
C3 N1 Fe1 175.4(6) . . ?
C4 N3 Fe1 172.0(6) . 1_655 ?
C2 N2 Fe1 174.3(6) . . ?
C6 N4 Fe1 122.2(5) . . ?
C6 N4 C5 116.4(6) . . ?
C5 N4 Fe1 121.4(5) . . ?
C21 N9 Fe1 124.4(6) . 3_566 ?
C22 N9 Fe1 118.9(5) . 3_566 ?
C22 N9 C21 116.5(7) . . ?
C28 N7 Fe1 118.8(5) . 6_564 ?
C27 N7 Fe1 124.0(5) . 6_564 ?
C27 N7 C28 117.2(6) . . ?
N3 C4 Au1 176.9(6) . . ?
N1 C3 Au1 175.7(6) . . ?
N2 C2 Au2 176.9(8) . . ?
C9 N5 H5 117.4 . . ?
C10 N5 H5 117.4 . . ?
C10 N5 C9 125.2(6) . . ?
C24 N6 H6 117.6 . . ?
C23 N6 H6 117.6 . . ?
C23 N6 C24 124.7(7) . . ?
N4 C6 H6A 118.0 . . ?
N4 C6 C8 124.1(7) . . ?
C8 C6 H6A 118.0 . . ?
C18 N8 H8 116.9 . . ?
C17 N8 H8 116.9 . . ?
C17 N8 C18 126.1(9) . . ?
C11 C13 H13 120.0 . . ?
C11 C13 C15 120.0(7) . . ?
C15 C13 H13 120.0 . . ?
N4 C5 H5A 118.0 . . ?
N4 C5 C7 124.1(7) . . ?
C7 C5 H5A 118.0 . . ?
C5 C7 H7 120.8 . . ?
C5 C7 C9 118.3(7) . . ?
C9 C7 H7 120.8 . . ?
N7 C28 H28 118.1 . . ?
N7 C28 C26 123.8(7) . . ?
C26 C28 H28 118.1 . . ?
C19 C18 N8 125.4(9) . . ?
C20 C18 N8 115.8(9) . . ?
C20 C18 C19 118.8(7) . . ?
N9 C21 H21 118.3 . . ?
N9 C21 C19 123.3(8) . . ?
C19 C21 H21 118.3 . . ?
C11 C12 H12 119.3 . . ?
C11 C12 C14 121.4(7) . . ?
C14 C12 H12 119.3 . . ?
C7 C9 N5 123.4(7) . . ?
C8 C9 N5 118.4(7) . . ?
C8 C9 C7 118.1(7) . . ?
C6 C8 H8A 120.6 . . ?
C9 C8 C6 118.9(7) . . ?
C9 C8 H8A 120.6 . . ?
O1 C10 N5 121.8(7) . . ?
O1 C10 C11 121.2(7) . . ?
N5 C10 C11 117.0(6) . . ?
C13 C11 C12 119.4(7) . . ?
C13 C11 C10 124.5(6) . . ?
C12 C11 C10 116.0(6) . . ?
C25 C24 N6 118.9(7) . . ?
C25 C24 C26 118.4(7) . . ?
C26 C24 N6 122.7(7) . . ?
C24 C25 H25 120.6 . . ?
C24 C25 C27 118.9(7) . . ?
C27 C25 H25 120.6 . . ?
C18 C19 H19 120.7 . . ?
C21 C19 C18 118.6(8) . . ?
C21 C19 H19 120.7 . . ?
N9 C22 H22 118.0 . . ?
N9 C22 C20 124.1(8) . . ?
C20 C22 H22 118.0 . . ?
O3 C17 N8 124.9(8) . . ?
O3 C17 C15 123.4(9) . . ?
N8 C17 C15 111.7(9) . . ?
O2 C23 N6 124.6(7) . . ?
O2 C23 C14 120.7(7) . . ?
N6 C23 C14 114.8(7) . . ?
C13 C15 C17 121.7(8) . . ?
C13 C15 C16 121.0(7) . . ?
C16 C15 C17 117.0(8) . . ?
C18 C20 H20 120.7 . . ?
C22 C20 C18 118.7(8) . . ?
C22 C20 H20 120.7 . . ?
C29 N10 C30 119(2) . . ?
C31 N10 C29 117.3(17) . . ?
C31 N10 C30 122.6(18) . . ?
C15 C16 H16 120.4 . . ?
C14 C16 C15 119.2(7) . . ?
C14 C16 H16 120.4 . . ?
C12 C14 C23 122.5(7) . . ?
C16 C14 C12 119.0(7) . . ?
C16 C14 C23 118.5(7) . . ?
C28 C26 C24 118.4(7) . . ?
C28 C26 H26 120.8 . . ?
C24 C26 H26 120.8 . . ?
N7 C27 C25 123.1(7) . . ?
N7 C27 H27 118.5 . . ?
C25 C27 H27 118.5 . . ?
N10 C29 H29A 109.5 . . ?
N10 C29 H29B 109.5 . . ?
N10 C29 H29C 109.5 . . ?
H29A C29 H29B 109.5 . . ?
H29A C29 H29C 109.5 . . ?
H29B C29 H29C 109.5 . . ?
N11 C1 Au2 180(2) . . ?
N10 C30 H30A 109.5 . . ?
N10 C30 H30B 109.5 . . ?
N10 C30 H30C 109.5 . . ?
H30A C30 H30B 109.5 . . ?
H30A C30 H30C 109.5 . . ?
H30B C30 H30C 109.5 . . ?
N10 C31 H31 114.6 . . ?
O6 C31 N10 131(2) . . ?
O6 C31 H31 114.6 . . ?

loop_
_geom_bond_atom_site_label_1
_geom_bond_atom_site_label_2
_geom_bond_distance
_geom_bond_site_symmetry_2
_geom_bond_publ_flag
Au1 Au2 3.2316(6) 7_566 ?
Au1 C4 1.969(9) . ?
Au1 C3 1.980(9) . ?
Au2 C2 1.974(8) . ?
Au2 C1 1.979(12) . ?
Fe1 N1 1.951(7) . ?
Fe1 N3 1.940(7) 1_455 ?
Fe1 N2 1.957(7) . ?
Fe1 N4 2.024(6) . ?
Fe1 N9 2.003(6) 3_566 ?
Fe1 N7 2.022(6) 6_565 ?
N1 C3 1.142(11) . ?
N3 C4 1.163(12) . ?
N2 C2 1.149(11) . ?
N4 C6 1.325(9) . ?
N4 C5 1.345(10) . ?
O1 C10 1.227(9) . ?
N9 C21 1.355(10) . ?
N9 C22 1.344(11) . ?
N7 C28 1.343(10) . ?
N7 C27 1.329(10) . ?
O2 C23 1.206(10) . ?
O3 C17 1.196(13) . ?
N5 H5 0.8800 . ?
N5 C9 1.410(9) . ?
N5 C10 1.364(10) . ?
N6 H6 0.8800 . ?
N6 C24 1.408(9) . ?
N6 C23 1.370(10) . ?
C6 H6A 0.9500 . ?
C6 C8 1.381(11) . ?
N8 H8 0.8800 . ?
N8 C18 1.407(10) . ?
N8 C17 1.382(13) . ?
C13 H13 0.9500 . ?
C13 C11 1.381(9) . ?
C13 C15 1.392(11) . ?
C5 H5A 0.9500 . ?
C5 C7 1.370(10) . ?
C7 H7 0.9500 . ?
C7 C9 1.399(10) . ?
C28 H28 0.9500 . ?
C28 C26 1.383(11) . ?
C18 C19 1.392(14) . ?
C18 C20 1.385(13) . ?
C21 H21 0.9500 . ?
C21 C19 1.380(11) . ?
C12 H12 0.9500 . ?
C12 C11 1.398(10) . ?
C12 C14 1.403(11) . ?
C9 C8 1.376(11) . ?
C8 H8A 0.9500 . ?
C10 C11 1.480(10) . ?
C24 C25 1.388(11) . ?
C24 C26 1.390(12) . ?
C25 H25 0.9500 . ?
C25 C27 1.398(11) . ?
C19 H19 0.9500 . ?
C22 H22 0.9500 . ?
C22 C20 1.373(11) . ?
C17 C15 1.512(11) . ?
C23 C14 1.493(10) . ?
C15 C16 1.410(11) . ?
C20 H20 0.9500 . ?
N10 C29 1.39(2) . ?
N10 C30 1.42(2) . ?
N10 C31 1.36(3) . ?
C16 H16 0.9500 . ?
C16 C14 1.394(11) . ?
C26 H26 0.9500 . ?
C27 H27 0.9500 . ?
C29 H29A 0.9800 . ?
C29 H29B 0.9800 . ?
C29 H29C 0.9800 . ?
C1 N11 1.132(16) . ?
O6 C31 1.34(2) . ?
C30 H30A 0.9800 . ?
C30 H30B 0.9800 . ?
C30 H30C 0.9800 . ?
C31 H31 0.9500 . ?

loop_
_geom_torsion_atom_site_label_1
_geom_torsion_atom_site_label_2
_geom_torsion_atom_site_label_3
_geom_torsion_atom_site_label_4
_geom_torsion
_geom_torsion_site_symmetry_1
_geom_torsion_site_symmetry_2
_geom_torsion_site_symmetry_3
_geom_torsion_site_symmetry_4
_geom_torsion_publ_flag
Fe1 N4 C6 C8 -178.1(8) . . . . ?
Fe1 N4 C5 C7 -179.7(7) . . . . ?
Fe1 N9 C21 C19 -177.3(8) 3_566 . . . ?
Fe1 N9 C22 C20 175.2(8) 3_566 . . . ?
Fe1 N7 C28 C26 172.6(7) 6_564 . . . ?
Fe1 N7 C27 C25 -175.1(7) 6_564 . . . ?
N4 C6 C8 C9 -2.3(16) . . . . ?
N4 C5 C7 C9 -2.0(13) . . . . ?
O1 C10 C11 C13 -165.0(10) . . . . ?
O1 C10 C11 C12 18.3(13) . . . . ?
N9 C21 C19 C18 3.6(16) . . . . ?
N9 C22 C20 C18 1.1(15) . . . . ?
N7 C28 C26 C24 3.8(13) . . . . ?
O2 C23 C14 C12 -149.9(10) . . . . ?
O2 C23 C14 C16 30.6(14) . . . . ?
O3 C17 C15 C13 -144.2(14) . . . . ?
O3 C17 C15 C16 30(2) . . . . ?
N5 C9 C8 C6 -178.1(9) . . . . ?
N5 C10 C11 C13 16.5(14) . . . . ?
N5 C10 C11 C12 -160.1(8) . . . . ?
N6 C24 C25 C27 178.1(8) . . . . ?
N6 C24 C26 C28 179.6(8) . . . . ?
N6 C23 C14 C12 28.9(13) . . . . ?
N6 C23 C14 C16 -150.6(9) . . . . ?
C6 N4 C5 C7 0.8(13) . . . . ?
N8 C18 C19 C21 175.0(10) . . . . ?
N8 C18 C20 C22 -177.4(10) . . . . ?
N8 C17 C15 C13 38.6(17) . . . . ?
N8 C17 C15 C16 -147.3(12) . . . . ?
C13 C15 C16 C14 -3.0(18) . . . . ?
C5 N4 C6 C8 1.4(14) . . . . ?
C5 C7 C9 N5 -180.0(8) . . . . ?
C5 C7 C9 C8 1.0(13) . . . . ?
C7 C9 C8 C6 1.0(14) . . . . ?
C28 N7 C27 C25 2.7(12) . . . . ?
C18 N8 C17 O3 13(2) . . . . ?
C18 N8 C17 C15 -169.8(11) . . . . ?
C21 N9 C22 C20 0.1(14) . . . . ?
C9 N5 C10 O1 -0.3(15) . . . . ?
C9 N5 C10 C11 178.1(8) . . . . ?
C10 N5 C9 C7 26.7(14) . . . . ?
C10 N5 C9 C8 -154.3(9) . . . . ?
C11 C13 C15 C17 176.4(11) . . . . ?
C11 C13 C15 C16 2.5(17) . . . . ?
C11 C12 C14 C23 -179.6(9) . . . . ?
C11 C12 C14 C16 -0.2(14) . . . . ?
C24 N6 C23 O2 0.4(15) . . . . ?
C24 N6 C23 C14 -178.4(8) . . . . ?
C24 C25 C27 N7 1.1(13) . . . . ?
C25 C24 C26 C28 0.2(13) . . . . ?
C19 C18 C20 C22 -0.1(15) . . . . ?
C22 N9 C21 C19 -2.5(14) . . . . ?
C17 N8 C18 C19 4.6(19) . . . . ?
C17 N8 C18 C20 -178.2(11) . . . . ?
C17 C15 C16 C14 -177.2(11) . . . . ?
C23 N6 C24 C25 -157.9(9) . . . . ?
C23 N6 C24 C26 22.6(14) . . . . ?
C15 C13 C11 C12 -0.8(15) . . . . ?
C15 C13 C11 C10 -177.4(10) . . . . ?
C15 C16 C14 C12 1.8(16) . . . . ?
C15 C16 C14 C23 -178.7(10) . . . . ?
C20 C18 C19 C21 -2.1(16) . . . . ?
C14 C12 C11 C13 -0.3(14) . . . . ?
C14 C12 C11 C10 176.5(9) . . . . ?
C26 C24 C25 C27 -2.5(13) . . . . ?
C27 N7 C28 C26 -5.2(12) . . . . ?
C29 N10 C31 O6 170.3(17) . . . . ?
C30 N10 C31 O6 -1(3) . . . . ?

loop_
_twin_individual_id
_twin_individual_mass_fraction_refined
1 0.548(11)
2 0.452(11)
